data_4131864
loop_
_publ_author_name
'Yan, Yong'
'O'Connor, Alice E'
'Kanthasamy, Gopikkaa'
'Atkinson, George'
'Allan, David R.'
'Blake, Alexander J.'
'Schr\"oder, Martin'

_publ_section_title
;
 Unusual and Tunable Negative Linear Compressibility in the Metal-Organic
 Framework MFM-133(M) (M = Zr, Hf).
;
_journal_issue 11
_journal_name_full 'Journal of the American Chemical Society'
_journal_page_first 3952
_journal_page_last 3958
_journal_paper_doi 10.1021/jacs.7b11747
_journal_volume 140
_journal_year 2018
_chemical_formula_moiety '0.25(C184 H136 O64 Zr12)'
_chemical_formula_sum 'C46 H34 O16 Zr3'
_chemical_formula_weight 1116.39
_space_group_crystal_system tetragonal
_space_group_IT_number 128
_space_group_name_Hall '-P 4 2n'
_space_group_name_H-M_alt 'P 4/m n c'
_atom_sites_solution_hydrogens geom
_atom_sites_solution_primary direct
_audit_creation_date 2016-08-25
_audit_creation_method
;
Olex2 1.2
(compiled 2015.01.26 svn.r3150 for OlexSys, GUI svn.r4998)
;
_cell_angle_alpha 90
_cell_angle_beta 90
_cell_angle_gamma 90
_cell_formula_units_Z 4
_cell_length_a 18.9092(11)
_cell_length_b 18.9092(11)
_cell_length_c 33.2222(18)
_cell_measurement_reflns_used 3554
_cell_measurement_temperature 293
_cell_measurement_theta_max 21.4360
_cell_measurement_theta_min 1.8860
_cell_volume 11878.9(12)
_computing_cell_refinement 'CrysAlisPro 1.171.38.41 (Rigaku OD, 2015)'
_computing_data_collection 'CrysAlisPro 1.171.38.41 (Rigaku OD, 2015)'
_computing_data_reduction 'CrysAlisPro 1.171.38.41 (Rigaku OD, 2015)'
_computing_molecular_graphics 'Olex2 (Dolomanov et al., 2009)'
_computing_publication_material 'Olex2 (Dolomanov et al., 2009)'
_computing_structure_refinement 'ShelXL (Sheldrick, 2008)'
_computing_structure_solution 'ShelXT (Sheldrick, 2015)'
_diffrn_ambient_temperature 293
_diffrn_detector 'CCD area detector'
_diffrn_detector_area_resol_mean 10.3310
_diffrn_detector_type 'Oxford Diffraction Atlas CCD'
_diffrn_measured_fraction_theta_full 0.713
_diffrn_measured_fraction_theta_max 0.713
_diffrn_measurement_details
;
List of Runs (angles in degrees, time in seconds):

  # Type    Start    End  Width  t~exp~   \w     \q     \k     \f   Frames
--------------------------------------------------------------------------
  1  \w   -105.00 -74.00   0.20    0.20    --   20.00  70.00 155.77  155
  2  \w   -105.00 -74.00   0.20    0.20    --   20.00  70.00 -24.23  155
  3  \w   -106.00 -66.00   0.20    0.20    --  -20.00 -70.00-155.77  200
  4  \w   -106.00 -66.00   0.20    0.20    --  -20.00 -70.00  24.23  200
  5  \w   -150.00 -94.00   0.20    0.20    --  -20.00  70.00 -24.23  280
  6  \w   -150.00 -94.00   0.20    0.20    --  -20.00  70.00 155.77  280
  7  \w    -96.00 -30.00   0.20    0.20    --   20.00 -70.00  24.23  330
  8  \w    -96.00 -30.00   0.20    0.20    --   20.00 -70.00-155.77  330
;
_diffrn_measurement_device 'k-geometry diffractometer'
_diffrn_measurement_device_type 'Newport 4-circle kappa geometry diffractometer'
_diffrn_measurement_method 'oscillation method'
_diffrn_orient_matrix_type 'CrysAlisPro convention (1999,Acta A55,543-557)'
_diffrn_orient_matrix_UB_11 0.0332303000
_diffrn_orient_matrix_UB_12 0.0006528000
_diffrn_orient_matrix_UB_13 0.0085002000
_diffrn_orient_matrix_UB_21 0.0067158000
_diffrn_orient_matrix_UB_22 -0.0331626000
_diffrn_orient_matrix_UB_23 -0.0076887000
_diffrn_orient_matrix_UB_31 0.0133582000
_diffrn_orient_matrix_UB_32 0.0150680000
_diffrn_orient_matrix_UB_33 -0.0172759000
_diffrn_radiation_collimation '0.5 mm pinhole'
_diffrn_radiation_monochromator 'Si 111 double-crystal monochromator'
_diffrn_radiation_probe x-ray
_diffrn_radiation_wavelength 0.6889
_diffrn_reflns_av_R_equivalents 0.1528
_diffrn_reflns_av_unetI/netI 0.1466
_diffrn_reflns_Laue_measured_fraction_full 0.713
_diffrn_reflns_Laue_measured_fraction_max 0.713
_diffrn_reflns_limit_h_max 12
_diffrn_reflns_limit_h_min -12
_diffrn_reflns_limit_k_max 21
_diffrn_reflns_limit_k_min -21
_diffrn_reflns_limit_l_max 36
_diffrn_reflns_limit_l_min -36
_diffrn_reflns_number 22474
_diffrn_reflns_point_group_measured_fraction_full 0.713
_diffrn_reflns_point_group_measured_fraction_max 0.713
_diffrn_reflns_theta_full 22.775
_diffrn_reflns_theta_max 22.775
_diffrn_reflns_theta_min 1.895
_diffrn_source 'Synchrotron U21 undulator'
_diffrn_source_type 'Synchrotron Diamond Light Source'
_exptl_absorpt_coefficient_mu 0.264
_exptl_absorpt_correction_T_max 0.4269
_exptl_absorpt_correction_T_min 0.1405
_exptl_absorpt_correction_type multi-scan
_exptl_absorpt_process_details
;
SADABS-2008/1 (Bruker,2008) was used for absorption correction. 
wR2(int) was 0.1505 before and 0.1129 after correction. 
The Ratio of minimum to maximum transmission is 0.3291. 
The \l/2 correction factor is Not present.
;
_exptl_crystal_colour 'clear colourless'
_exptl_crystal_colour_lustre clear
_exptl_crystal_colour_primary colourless
_exptl_crystal_density_diffrn 0.624
_exptl_crystal_description octahedral
_exptl_crystal_F_000 2232
_exptl_crystal_size_max 0.1
_exptl_crystal_size_mid 0.1
_exptl_crystal_size_min 0.1
_refine_diff_density_max 0.930
_refine_diff_density_min -0.807
_refine_diff_density_rms 0.071
_refine_ls_extinction_method none
_refine_ls_goodness_of_fit_ref 1.219
_refine_ls_hydrogen_treatment constr
_refine_ls_matrix_type full
_refine_ls_number_parameters 155
_refine_ls_number_reflns 3221
_refine_ls_number_restraints 272
_refine_ls_restrained_S_all 1.225
_refine_ls_R_factor_all 0.1488
_refine_ls_R_factor_gt 0.1018
_refine_ls_shift/su_max 0.000
_refine_ls_shift/su_mean 0.000
_refine_ls_structure_factor_coef Fsqd
_refine_ls_weighting_details 'w=1/[\s^2^(Fo^2^)+(0.2000P)^2^] where P=(Fo^2^+2Fc^2^)/3'
_refine_ls_weighting_scheme calc
_refine_ls_wR_factor_gt 0.3283
_refine_ls_wR_factor_ref 0.3709
_reflns_Friedel_coverage 0.000
_reflns_number_gt 1760
_reflns_number_total 3221
_reflns_threshold_expression 'I > 2\s(I)'
_cod_data_source_file ZrMOF_All.cif
_cod_data_source_block 35.5kbar
_cod_original_cell_volume 11878.8(16)
_cod_database_code 4131864
_chemical_oxdiff_formula 'C11 H10 N O'
_shelx_space_group_comment
;
The symmetry employed for this shelxl refinement is uniquely defined
by the following loop, which should always be used as a source of
symmetry information in preference to the above space-group names.
They are only intended as comments.
;
_reflns_odcompleteness_completeness 52.56
_reflns_odcompleteness_iscentric 1
_reflns_odcompleteness_theta 25.50
_olex2_refinement_description
;
1. Fixed Uiso
 At 1.2 times of:
  All C(H) groups
 At 1.5 times of:
  All C(H,H,H) groups
2. Restrained distances
 C9-C10 = C8_$2-C5_$2 = C13_$2-C11_$2 = C2_$2-C1_$2
 1.5 with sigma of 0.01
 C8-C11 = C9-C8 = C12-C11
 1.39 with sigma of 0.01
3. Restrained planarity
 C1_$2, C2_$2, C7_$2, C6_$2, C5_$2, C4_$2, C3_$2, C8_$2, C11, C13
 with sigma of 0.1
 C1, C2, C7, C5, C6, C4, C3, C8, C11_$2, C13_$2
 with sigma of 0.1
 C1_$2, C2_$2, C3_$2, C4_$2, C5_$2, C6_$2, C7_$2, C8_$2, C11_$3, C13_$3
 with sigma of 0.1
 C1_$3, C2_$3, C3_$3, C4_$3, C5_$3, C6_$3, C7_$3, C8_$3, C11_$2, C13_$2
 with sigma of 0.1
4. Uiso/Uaniso restraints and constraints
All non-hydrogen atoms have similar U: within 2A with sigma of 0.01 and sigma
for terminal atoms of 0.01
5. Rigid body (RIGU) restrains
 All non-hydrogen atoms
 with sigma for 1-2 distances of 0.004 and sigma for 1-3 distances of 0.004
6. Others
 Fixed Sof: H10A(0.5) H10B(0.5) H10C(0.5)
7.a Me refined with riding coordinates:
 C10(H10A,H10B,H10C)
7.b Aromatic/amide H refined with riding coordinates:
 C3(H3), C4(H4), C7(H7), C6(H6)
7.c Idealised Me refined as rotating group:
 C13(H13A,H13B,H13C)
;
_shelx_shelxl_version_number 2014/7
_olex2_submission_special_instructions 'No special instructions were received'
_oxdiff_exptl_absorpt_empirical_details
;
Empirical correction (ABSPACK) includes:
- Absorption correction using spherical harmonics
- Frame scaling
;
_oxdiff_exptl_absorpt_empirical_full_max 5.931
_oxdiff_exptl_absorpt_empirical_full_min 0.515

loop_
_space_group_symop_operation_xyz
'x, y, z'
'-x, -y, z'
'-y, x, z'
'y, -x, z'
'-x+1/2, y+1/2, -z+1/2'
'x+1/2, -y+1/2, -z+1/2'
'y+1/2, x+1/2, -z+1/2'
'-y+1/2, -x+1/2, -z+1/2'
'-x, -y, -z'
'x, y, -z'
'y, -x, -z'
'-y, x, -z'
'x-1/2, -y-1/2, z-1/2'
'-x-1/2, y-1/2, z-1/2'
'-y-1/2, -x-1/2, z-1/2'
'y-1/2, x-1/2, z-1/2'

loop_
_atom_site_label
_atom_site_type_symbol
_atom_site_fract_x
_atom_site_fract_y
_atom_site_fract_z
_atom_site_U_iso_or_equiv
_atom_site_adp_type
_atom_site_occupancy
_atom_site_site_symmetry_order
_atom_site_calc_flag
_atom_site_refinement_flags_posn
_atom_site_refinement_flags_adp
_atom_site_refinement_flags_occupancy
_atom_site_disorder_assembly
_atom_site_disorder_group
Zr1 Zr 0.12340(9) 0.04732(9) 0.0000 0.0517(7) Uani 1 2 d S TU P . .
Zr2 Zr 0.0000 0.0000 0.07352(5) 0.0468(8) Uani 1 4 d S TU P . .
O5 O -0.0330(4) 0.0919(3) 0.10745(15) 0.0899(19) Uani 1 1 d . U . . .
O3 O 0.1743(4) 0.0654(4) -0.06036(18) 0.112(2) Uani 1 1 d . U . . .
O4 O 0.0382(3) 0.0863(4) 0.03571(17) 0.102(2) Uani 1 1 d . U . . .
O1 O 0.1662(5) 0.1523(5) 0.0000 0.116(3) Uani 1 2 d S TU P . .
O2 O 0.2253(5) -0.0087(6) 0.0000 0.113(3) Uani 1 2 d S TU P . .
C11 C -0.0254(6) 0.4173(5) 0.2212(2) 0.116(3) Uani 1 1 d D U . . .
C3 C -0.0498(6) 0.1907(7) 0.1686(3) 0.143(3) Uani 1 1 d . U . . .
H3 H -0.0350 0.1451 0.1749 0.172 Uiso 1 1 calc R . . . .
C12 C -0.0291(5) 0.4709(5) 0.2500 0.105(4) Uani 1 2 d DS TU P . .
C1 C -0.0602(5) 0.1525(6) 0.0977(3) 0.106(3) Uani 1 1 d D U . . .
C4 C -0.0569(7) 0.2409(6) 0.1997(3) 0.145(3) Uani 1 1 d . U . . .
H4 H -0.0480 0.2289 0.2264 0.174 Uiso 1 1 calc R . . . .
C8 C -0.0792(5) 0.3667(5) 0.2214(2) 0.112(3) Uani 1 1 d D U . . .
C13 C 0.0343(5) 0.4142(6) 0.1910(3) 0.135(4) Uani 1 1 d D U . . .
H13A H 0.0190 0.4345 0.1660 0.203 Uiso 1 1 calc GR . . . .
H13B H 0.0478 0.3658 0.1868 0.203 Uiso 1 1 calc GR . . . .
H13C H 0.0741 0.4403 0.2011 0.203 Uiso 1 1 calc GR . . . .
C2 C -0.0643(4) 0.2073(6) 0.1296(3) 0.128(3) Uani 1 1 d D U . . .
C5 C -0.0788(6) 0.3131(6) 0.1884(3) 0.124(3) Uani 1 1 d D U . . .
C7 C -0.0838(6) 0.2738(7) 0.1202(3) 0.141(3) Uani 1 1 d . U . . .
H7 H -0.0922 0.2849 0.0934 0.169 Uiso 1 1 calc R . . . .
C9 C -0.1327(5) 0.3673(5) 0.2500 0.117(4) Uani 1 2 d DS TU P . .
C6 C -0.0917(6) 0.3259(6) 0.1487(3) 0.138(3) Uani 1 1 d . U . . .
H6 H -0.1061 0.3708 0.1408 0.165 Uiso 1 1 calc R . . . .
C10 C -0.1889(5) 0.3111(5) 0.2500 0.138(5) Uani 1 2 d DS TU P . .
H10A H -0.1803 0.2787 0.2283 0.207 Uiso 0.5 1 calc R . . A -1
H10B H -0.1878 0.2861 0.2751 0.207 Uiso 0.5 1 calc R . . A -1
H10C H -0.2344 0.3327 0.2466 0.207 Uiso 0.5 1 calc R . . A -1

loop_
_atom_site_aniso_label
_atom_site_aniso_U_11
_atom_site_aniso_U_22
_atom_site_aniso_U_33
_atom_site_aniso_U_23
_atom_site_aniso_U_13
_atom_site_aniso_U_12
Zr1 0.0556(12) 0.0654(13) 0.0340(10) 0.000 0.000 -0.0050(12)
Zr2 0.0565(12) 0.0565(12) 0.0273(12) 0.000 0.000 0.000
O5 0.119(5) 0.087(4) 0.064(3) -0.008(3) 0.000(3) 0.003(5)
O3 0.110(5) 0.142(6) 0.083(4) 0.000(4) 0.008(4) -0.022(6)
O4 0.093(4) 0.126(5) 0.088(4) 0.033(4) 0.013(3) 0.010(5)
O1 0.139(8) 0.123(6) 0.087(5) 0.000 0.000 -0.030(6)
O2 0.091(6) 0.158(8) 0.090(6) 0.000 0.000 0.019(6)
C11 0.133(6) 0.129(5) 0.086(5) -0.022(4) 0.018(4) -0.012(5)
C3 0.218(8) 0.121(6) 0.091(5) -0.018(4) -0.013(5) 0.031(6)
C12 0.122(5) 0.122(5) 0.073(6) -0.013(4) 0.013(4) -0.011(7)
C1 0.145(7) 0.096(5) 0.076(5) -0.012(4) -0.006(4) 0.014(5)
C4 0.206(8) 0.124(6) 0.104(5) -0.020(4) -0.007(5) 0.020(6)
C8 0.132(5) 0.119(5) 0.085(4) -0.021(4) 0.016(4) -0.011(5)
C13 0.144(7) 0.154(8) 0.107(6) -0.030(6) 0.029(5) -0.015(7)
C2 0.188(7) 0.111(5) 0.086(4) -0.018(4) -0.010(5) 0.025(5)
C5 0.163(6) 0.120(5) 0.089(4) -0.016(4) 0.002(4) 0.004(5)
C7 0.203(8) 0.122(6) 0.098(5) -0.018(4) -0.013(5) 0.029(6)
C9 0.130(5) 0.130(5) 0.091(6) -0.016(4) 0.016(4) -0.018(7)
C6 0.193(7) 0.117(6) 0.102(5) -0.017(4) -0.010(5) 0.022(6)
C10 0.150(7) 0.150(7) 0.113(8) -0.018(6) 0.018(6) -0.031(9)

loop_
_atom_type_symbol
_atom_type_description
_atom_type_scat_dispersion_real
_atom_type_scat_dispersion_imag
_atom_type_scat_source
C C 0.0030 0.0010 'International Tables Vol C Tables 4.2.6.8 and 6.1.1.4'
H H 0.0000 0.0000 'International Tables Vol C Tables 4.2.6.8 and 6.1.1.4'
O O 0.0110 0.0060 'International Tables Vol C Tables 4.2.6.8 and 6.1.1.4'
Zr Zr -11.6050 0.5510 'International Tables Vol C Tables 4.2.6.8 and 6.1.1.4'

loop_
_geom_angle_atom_site_label_1
_geom_angle_atom_site_label_2
_geom_angle_atom_site_label_3
_geom_angle
_geom_angle_site_symmetry_1
_geom_angle_site_symmetry_3
Zr1 Zr1 Zr1 90.0 3 11
Zr2 Zr1 Zr1 59.621(16) 9 3
Zr2 Zr1 Zr1 59.621(16) 9 11
Zr2 Zr1 Zr1 59.621(16) . 11
Zr2 Zr1 Zr1 59.621(16) . 3
Zr2 Zr1 Zr2 88.68(5) 9 .
O3 Zr1 Zr1 109.20(19) 10 3
O3 Zr1 Zr1 108.21(19) 10 11
O3 Zr1 Zr1 108.21(19) . 11
O3 Zr1 Zr1 109.20(19) . 3
O3 Zr1 Zr2 72.63(18) . 9
O3 Zr1 Zr2 72.63(18) 10 .
O3 Zr1 Zr2 161.30(18) 10 9
O3 Zr1 Zr2 161.31(18) . .
O3 Zr1 O3 126.0(4) . 10
O4 Zr1 Zr1 90.5(2) . 11
O4 Zr1 Zr1 33.82(16) 10 3
O4 Zr1 Zr1 90.5(2) 11 3
O4 Zr1 Zr1 33.95(16) 4 11
O4 Zr1 Zr1 90.5(2) 10 11
O4 Zr1 Zr1 33.95(16) 11 11
O4 Zr1 Zr1 33.81(16) . 3
O4 Zr1 Zr1 90.5(2) 4 3
O4 Zr1 Zr2 36.40(17) . .
O4 Zr1 Zr2 36.40(17) 10 9
O4 Zr1 Zr2 88.45(19) 10 .
O4 Zr1 Zr2 36.33(18) 11 9
O4 Zr1 Zr2 36.33(18) 4 .
O4 Zr1 Zr2 88.57(19) 11 .
O4 Zr1 Zr2 88.45(19) . 9
O4 Zr1 Zr2 88.57(19) 4 9
O4 Zr1 O3 77.0(2) . 10
O4 Zr1 O3 77.0(2) 10 .
O4 Zr1 O3 139.0(3) 4 .
O4 Zr1 O3 140.0(2) . .
O4 Zr1 O3 76.0(2) 11 .
O4 Zr1 O3 139.0(3) 11 10
O4 Zr1 O3 140.0(2) 10 10
O4 Zr1 O3 76.0(2) 4 10
O4 Zr1 O4 72.7(3) 11 10
O4 Zr1 O4 108.9(4) 4 10
O4 Zr1 O4 108.9(4) 11 .
O4 Zr1 O4 72.7(3) 4 .
O4 Zr1 O4 67.9(3) 11 4
O4 Zr1 O4 67.6(3) . 10
O4 Zr1 O1 146.03(16) 11 .
O4 Zr1 O1 88.0(3) 10 .
O4 Zr1 O1 146.03(16) 4 .
O4 Zr1 O1 88.0(3) . .
O4 Zr1 O2 85.6(3) 4 .
O4 Zr1 O2 85.6(3) 11 .
O4 Zr1 O2 145.96(16) 10 .
O4 Zr1 O2 145.96(16) . .
O1 Zr1 Zr1 178.1(3) . 11
O1 Zr1 Zr1 88.1(3) . 3
O1 Zr1 Zr2 119.28(17) . 9
O1 Zr1 Zr2 119.28(17) . .
O1 Zr1 O3 72.4(2) . 10
O1 Zr1 O3 72.4(2) . .
O1 Zr1 O2 96.6(4) . .
O2 Zr1 Zr1 175.2(3) . 3
O2 Zr1 Zr1 85.2(3) . 11
O2 Zr1 Zr2 117.50(17) . .
O2 Zr1 Zr2 117.50(17) . 9
O2 Zr1 O3 72.4(2) . .
O2 Zr1 O3 72.4(2) . 10
Zr1 Zr2 Zr1 60.76(3) 9 11
Zr1 Zr2 Zr1 60.76(3) 9 3
Zr1 Zr2 Zr1 60.76(3) 11 .
Zr1 Zr2 Zr1 60.76(3) 3 .
Zr1 Zr2 Zr1 91.31(5) 11 3
Zr1 Zr2 Zr1 91.32(5) 9 .
O5 Zr2 Zr1 167.04(17) 2 3
O5 Zr2 Zr1 110.57(16) 3 3
O5 Zr2 Zr1 110.57(16) 2 9
O5 Zr2 Zr1 112.17(17) 4 3
O5 Zr2 Zr1 75.77(15) 3 9
O5 Zr2 Zr1 112.17(17) . 9
O5 Zr2 Zr1 112.17(17) 2 .
O5 Zr2 Zr1 167.04(17) 3 .
O5 Zr2 Zr1 112.17(17) 3 11
O5 Zr2 Zr1 167.04(17) 4 9
O5 Zr2 Zr1 110.57(16) . .
O5 Zr2 Zr1 75.77(15) 4 .
O5 Zr2 Zr1 167.04(17) . 11
O5 Zr2 Zr1 75.77(15) . 3
O5 Zr2 Zr1 110.57(16) 4 11
O5 Zr2 Zr1 75.77(15) 2 11
O5 Zr2 O5 74.23(14) 3 2
O5 Zr2 O5 74.23(14) . 4
O5 Zr2 O5 117.2(3) . 2
O5 Zr2 O5 74.23(14) . 3
O5 Zr2 O5 117.2(3) 4 3
O5 Zr2 O5 74.23(14) 4 2
O5 Zr2 O4 141.4(3) 4 2
O5 Zr2 O4 141.4(3) 3 .
O5 Zr2 O4 78.2(2) . .
O5 Zr2 O4 78.2(2) 2 2
O5 Zr2 O4 141.4(3) 2 3
O5 Zr2 O4 141.4(3) . 4
O5 Zr2 O4 78.2(2) 4 4
O5 Zr2 O4 79.5(2) 4 .
O5 Zr2 O4 78.2(2) 3 3
O5 Zr2 O4 143.6(3) 3 4
O5 Zr2 O4 79.5(2) 2 4
O5 Zr2 O4 143.6(3) . 2
O5 Zr2 O4 79.5(2) . 3
O5 Zr2 O4 79.5(2) 3 2
O5 Zr2 O4 143.6(3) 4 3
O5 Zr2 O4 143.6(3) 2 .
O4 Zr2 Zr1 35.44(17) 2 9
O4 Zr2 Zr1 90.59(19) 4 3
O4 Zr2 Zr1 90.71(18) 4 9
O4 Zr2 Zr1 90.59(19) 2 .
O4 Zr2 Zr1 35.23(17) . 3
O4 Zr2 Zr1 35.23(17) 2 11
O4 Zr2 Zr1 35.44(17) . .
O4 Zr2 Zr1 35.23(17) 3 9
O4 Zr2 Zr1 90.71(18) . 11
O4 Zr2 Zr1 35.23(17) 4 .
O4 Zr2 Zr1 90.59(19) 3 11
O4 Zr2 Zr1 35.44(17) 4 11
O4 Zr2 Zr1 90.59(19) . 9
O4 Zr2 Zr1 35.44(17) 3 3
O4 Zr2 Zr1 90.71(18) 3 .
O4 Zr2 Zr1 90.71(18) 2 3
O4 Zr2 O4 109.7(4) 2 .
O4 Zr2 O4 70.66(19) 4 .
O4 Zr2 O4 70.66(19) 3 .
O4 Zr2 O4 109.7(4) 3 4
O4 Zr2 O4 70.66(19) 2 3
O4 Zr2 O4 70.66(19) 2 4
C1 O5 Zr2 134.0(5) . .
C1 O3 Zr1 134.3(6) 11 .
Zr1 O4 Zr1 112.2(3) 3 .
Zr1 O4 Zr2 108.4(3) 3 .
Zr1 O4 Zr2 108.2(3) . .
C12 C11 C8 117.3(9) . .
C12 C11 C13 121.4(9) . .
C8 C11 C13 121.3(7) . .
C4 C3 H3 119.2 . .
C2 C3 H3 119.2 . .
C2 C3 C4 121.5(11) . .
C11 C12 C11 122.8(12) . 7_455
C11 C12 C12 118.6(6) . 2_565
C11 C12 C12 118.6(6) 7_455 2_565
O5 C1 O3 122.9(8) . 12
O5 C1 C2 117.4(9) . .
O3 C1 C2 116.9(10) 12 .
C3 C4 H4 121.2 . .
C3 C4 C5 117.6(10) . .
C5 C4 H4 121.2 . .
C11 C8 C5 117.3(7) . .
C9 C8 C11 121.8(9) . .
C9 C8 C5 120.9(8) . .
C11 C13 H13A 109.5 . .
C11 C13 H13B 109.5 . .
C11 C13 H13C 109.5 . .
H13A C13 H13B 109.5 . .
H13A C13 H13C 109.5 . .
H13B C13 H13C 109.5 . .
C3 C2 C1 120.5(11) . .
C7 C2 C3 119.4(10) . .
C7 C2 C1 120.1(10) . .
C4 C5 C8 116.3(9) . .
C6 C5 C4 117.5(9) . .
C6 C5 C8 126.1(11) . .
C2 C7 H7 118.7 . .
C2 C7 C6 122.6(11) . .
C6 C7 H7 118.7 . .
C8 C9 C8 118.8(12) 7_455 .
C8 C9 C10 120.6(6) . .
C8 C9 C10 120.6(6) 7_455 .
C5 C6 C7 121.3(12) . .
C5 C6 H6 119.4 . .
C7 C6 H6 119.4 . .
C9 C10 H10A 109.5 . .
C9 C10 H10B 109.5 . .
C9 C10 H10C 109.5 . .
H10A C10 H10B 109.5 . .
H10A C10 H10C 109.5 . .
H10B C10 H10C 109.5 . .

loop_
_geom_bond_atom_site_label_1
_geom_bond_atom_site_label_2
_geom_bond_distance
_geom_bond_site_symmetry_2
Zr1 Zr1 3.534(2) 11
Zr1 Zr1 3.534(2) 3
Zr1 Zr2 3.4943(17) 9
Zr1 Zr2 3.4943(17) .
Zr1 O3 2.250(6) 10
Zr1 O3 2.250(6) .
Zr1 O4 2.132(6) 10
Zr1 O4 2.125(6) 4
Zr1 O4 2.125(6) 11
Zr1 O4 2.132(6) .
Zr1 O1 2.144(10) .
Zr1 O2 2.199(9) .
Zr2 Zr1 3.4943(17) 3
Zr2 Zr1 3.4943(17) 11
Zr2 Zr1 3.4943(17) 9
Zr2 O5 2.163(6) 2
Zr2 O5 2.163(6) 3
Zr2 O5 2.163(6) 4
Zr2 O5 2.163(6) .
Zr2 O4 2.182(6) .
Zr2 O4 2.182(6) 3
Zr2 O4 2.182(6) 2
Zr2 O4 2.182(6) 4
O5 C1 1.298(11) .
O3 C1 1.311(10) 11
O4 Zr1 2.125(6) 3
C11 C12 1.395(8) .
C11 C8 1.397(8) .
C11 C13 1.512(8) .
C3 H3 0.9300 .
C3 C4 1.408(14) .
C3 C2 1.363(14) .
C12 C11 1.395(8) 7_455
C12 C12 1.56(3) 2_565
C1 O3 1.311(10) 12
C1 C2 1.483(8) .
C4 H4 0.9300 .
C4 C5 1.476(15) .
C8 C5 1.494(8) .
C8 C9 1.388(8) .
C13 H13A 0.9600 .
C13 H13B 0.9600 .
C13 H13C 0.9600 .
C2 C7 1.345(14) .
C5 C6 1.361(12) .
C7 H7 0.9300 .
C7 C6 1.376(13) .
C9 C8 1.388(8) 7_455
C9 C10 1.503(9) .
C6 H6 0.9300 .
C10 H10A 0.9600 .
C10 H10B 0.9600 .
C10 H10C 0.9600 .

loop_
_geom_torsion_atom_site_label_1
_geom_torsion_atom_site_label_2
_geom_torsion_atom_site_label_3
_geom_torsion_atom_site_label_4
_geom_torsion
_geom_torsion_site_symmetry_1
_geom_torsion_site_symmetry_4
Zr2 O5 C1 O3 -9.3(14) . 12
Zr2 O5 C1 C2 -169.6(4) . .
O5 C1 C2 C3 -9.5(8) . .
O5 C1 C2 C7 171.9(10) . .
O3 C1 C2 C3 -171.1(9) 12 .
O3 C1 C2 C7 10.3(8) 12 .
C11 C8 C5 C4 106.6(13) . .
C11 C8 C5 C6 -68.3(17) . .
C11 C8 C9 C8 1.5(8) . 7_455
C11 C8 C9 C10 -178.5(8) . .
C3 C4 C5 C8 -174.5(10) . .
C3 C4 C5 C6 0.9(18) . .
C3 C2 C7 C6 -1.7(15) . .
C12 C11 C8 C5 174.8(9) . .
C12 C11 C8 C9 -2.8(15) . .
C1 C2 C7 C6 176.9(9) . .
C4 C3 C2 C1 -176.7(8) . .
C4 C3 C2 C7 1.9(14) . .
C4 C5 C6 C7 -0.8(19) . .
C8 C11 C12 C11 1.4(7) . 7_455
C8 C11 C12 C12 -178.6(7) . 2_565
C8 C5 C6 C7 174.1(10) . .
C13 C11 C12 C11 -178.7(12) . 7_455
C13 C11 C12 C12 1.3(12) . 2_565
C13 C11 C8 C5 -5.2(17) . .
C13 C11 C8 C9 177.2(9) . .
C2 C3 C4 C5 -1.5(17) . .
C2 C7 C6 C5 1.2(19) . .
C5 C8 C9 C8 -176.0(12) . 7_455
C5 C8 C9 C10 4.0(12) . .
C9 C8 C5 C4 -75.8(14) . .
C9 C8 C5 C6 109.2(12) . .
